data_8102860
loop_
_publ_author_name
'Guang-Yi Wang'
'Zhen Ma'
'Bing Liu'
'Cun-Yuan Cao'

_publ_section_title
;
 Crystal structure of
 aqua(hexamethylenetetraamine)-(pyrazine-2,3-dicarboxylato)disilver(I)
 dihydrate, Ag2(H2O)(C6H2N2O4)(C6H12N4) &#x00B7; 2H2O
;
_journal_issue 4
_journal_name_full 'Zeitschrift f\"ur Kristallographie - New Crystal Structures'
_journal_page_first 771
_journal_volume 225
_journal_year 2010
_chemical_formula_moiety 'C12 H14 Ag2 N6 O5, 2(O)'
_chemical_formula_sum 'C12 H20 Ag2 N6 O7'
_chemical_formula_weight 576.08
_chemical_name_systematic
;
aqua[pyrazine-2,3-dicarboxyliato-disilver(I)-hexamethylenetetraamine] 
dihydrate, C~12~H~20~Ag~2~N~6~O~7~
;
_space_group_IT_number 29
_symmetry_cell_setting orthorhombic
_symmetry_space_group_name_Hall 'P 2c -2ac'
_symmetry_space_group_name_H-M 'P c a 21'
_atom_sites_solution_hydrogens geom
_atom_sites_solution_primary direct
_atom_sites_solution_secondary difmap
_audit_creation_method SHELXL-97
_cell_angle_alpha 90.000(5)
_cell_angle_beta 90.000(5)
_cell_angle_gamma 90.000(5)
_cell_formula_units_Z 4
_cell_length_a 20.769(5)
_cell_length_b 6.405(5)
_cell_length_c 12.187(5)
_cell_measurement_reflns_used 3026
_cell_measurement_temperature 293(2)
_cell_measurement_theta_max 26.06
_cell_measurement_theta_min 1.96
_cell_volume 1621.2(15)
_computing_cell_refinement SMART
_computing_data_collection 'SMART (Bruker, 1997)'
_computing_data_reduction 'SAINT (Bruker, 1999)'
_computing_molecular_graphics 'SHELXTL-PLUS (Sheldrick, 1990)'
_computing_publication_material SHELXL-97
_computing_structure_refinement 'SHELXL-97 (Sheldrick, 2008)'
_computing_structure_solution 'SHELXS-97 (Sheldrick, 2008)'
_diffrn_ambient_temperature 293(2)
_diffrn_measured_fraction_theta_full 0.999
_diffrn_measured_fraction_theta_max 0.999
_diffrn_measurement_device_type 'Bruker APEX diffractometer'
_diffrn_measurement_method '\f and \w scans'
_diffrn_radiation_monochromator graphite
_diffrn_radiation_source 'fine-focus sealed tube'
_diffrn_radiation_type MoK\a
_diffrn_radiation_wavelength 0.71069
_diffrn_reflns_av_R_equivalents 0.0186
_diffrn_reflns_av_sigmaI/netI 0.0246
_diffrn_reflns_limit_h_max 25
_diffrn_reflns_limit_h_min -25
_diffrn_reflns_limit_k_max 6
_diffrn_reflns_limit_k_min -7
_diffrn_reflns_limit_l_max 13
_diffrn_reflns_limit_l_min -15
_diffrn_reflns_number 8394
_diffrn_reflns_theta_full 26.06
_diffrn_reflns_theta_max 26.06
_diffrn_reflns_theta_min 1.96
_diffrn_standards_decay_% 0
_diffrn_standards_interval_count 0
_diffrn_standards_interval_time 0
_diffrn_standards_number 0
_exptl_absorpt_coefficient_mu 2.471
_exptl_absorpt_correction_T_max 0.72
_exptl_absorpt_correction_T_min 0.39
_exptl_absorpt_correction_type multi-scan
_exptl_absorpt_process_details 'SADABS (Sheldrick, 1996)'
_exptl_crystal_colour colorless
_exptl_crystal_density_diffrn 2.360
_exptl_crystal_density_method 'not measured'
_exptl_crystal_description block
_exptl_crystal_F_000 1136
_exptl_crystal_size_max 0.19
_exptl_crystal_size_mid 0.14
_exptl_crystal_size_min 0.12
_refine_diff_density_max 1.767
_refine_diff_density_min -0.523
_refine_diff_density_rms 0.096
_refine_ls_abs_structure_details 'Flack H D (1983), Acta Cryst. A39, 876-881'
_refine_ls_abs_structure_Flack -0.01(3)
_refine_ls_extinction_method none
_refine_ls_goodness_of_fit_ref 1.008
_refine_ls_hydrogen_treatment constr
_refine_ls_matrix_type full
_refine_ls_number_parameters 244
_refine_ls_number_reflns 3026
_refine_ls_number_restraints 1
_refine_ls_restrained_S_all 1.008
_refine_ls_R_factor_all 0.0224
_refine_ls_R_factor_gt 0.0219
_refine_ls_shift/su_max 0.001
_refine_ls_shift/su_mean 0.000
_refine_ls_structure_factor_coef Fsqd
_refine_ls_weighting_details 'calc w=1/[\s^2^(Fo^2^)+(0.0413P)^2^+0.7324P] where P=(Fo^2^+2Fc^2^)/3'
_refine_ls_weighting_scheme calc
_refine_ls_wR_factor_gt 0.0584
_refine_ls_wR_factor_ref 0.0588
_reflns_number_gt 2968
_reflns_number_total 3026
_reflns_threshold_expression I>2\s(I)
_cod_data_source_file 1267-3204.cff
_cod_data_source_block bb
_cod_database_code 8102860

loop_
_symmetry_equiv_pos_as_xyz
'x, y, z'
'-x, -y, z+1/2'
'-x+1/2, y, z+1/2'
'x+1/2, -y, z'

loop_
_atom_site_label
_atom_site_type_symbol
_atom_site_fract_x
_atom_site_fract_y
_atom_site_fract_z
_atom_site_U_iso_or_equiv
_atom_site_adp_type
_atom_site_occupancy
_atom_site_symmetry_multiplicity
_atom_site_calc_flag
_atom_site_refinement_flags
_atom_site_disorder_assembly
_atom_site_disorder_group
C1 C 0.40922(19) 0.9742(6) 0.7299(3) 0.0130(7) Uani 1 1 d . . .
C2 C 0.34283(19) 0.9441(5) 0.7283(3) 0.0105(7) Uani 1 1 d . . .
C3 C 0.40734(19) 0.9553(6) 0.9177(3) 0.0143(8) Uani 1 1 d . . .
H3 H 0.4288 0.9549 0.9847 0.017 Uiso 1 1 calc R . .
C4 C 0.3410(2) 0.9274(5) 0.9152(4) 0.0163(8) Uani 1 1 d . . .
H4 H 0.3188 0.9114 0.9809 0.020 Uiso 1 1 calc R . .
C5 C 0.44789(17) 1.0031(7) 0.6243(3) 0.0166(7) Uani 1 1 d . . .
C6 C 0.30225(17) 0.9439(5) 0.6244(3) 0.0116(7) Uani 1 1 d . . .
C7 C 0.56591(17) 0.5739(5) 0.8017(3) 0.0112(8) Uani 1 1 d . . .
H7A H 0.5329 0.5728 0.7454 0.013 Uiso 1 1 calc R . .
H7B H 0.5447 0.5781 0.8726 0.013 Uiso 1 1 calc R . .
C8 C 0.65638(17) 0.7590(5) 0.8751(3) 0.0121(7) Uani 1 1 d . . .
H8A H 0.6830 0.8828 0.8684 0.015 Uiso 1 1 calc R . .
H8B H 0.6358 0.7623 0.9466 0.015 Uiso 1 1 calc R . .
C9 C 0.65523(17) 0.3879(6) 0.8799(3) 0.0102(7) Uani 1 1 d . . .
H9A H 0.6348 0.3922 0.9514 0.012 Uiso 1 1 calc R . .
H9B H 0.6810 0.2619 0.8760 0.012 Uiso 1 1 calc R . .
C10 C 0.72677(18) 0.5644(5) 0.7569(3) 0.0115(8) Uani 1 1 d . . .
H10A H 0.7532 0.4401 0.7510 0.014 Uiso 1 1 calc R . .
H10B H 0.7545 0.6849 0.7476 0.014 Uiso 1 1 calc R . .
C11 C 0.63776(16) 0.7516(5) 0.6805(3) 0.0119(7) Uani 1 1 d . . .
H11A H 0.6050 0.7526 0.6237 0.014 Uiso 1 1 calc R . .
H11B H 0.6645 0.8742 0.6706 0.014 Uiso 1 1 calc R . .
C12 C 0.63667(17) 0.3790(6) 0.6851(3) 0.0119(7) Uani 1 1 d . . .
H12A H 0.6627 0.2537 0.6787 0.014 Uiso 1 1 calc R . .
H12B H 0.6041 0.3747 0.6282 0.014 Uiso 1 1 calc R . .
N1 N 0.44056(14) 0.9825(5) 0.8253(3) 0.0141(6) Uani 1 1 d . . .
N2 N 0.30822(15) 0.9230(4) 0.8206(3) 0.0139(6) Uani 1 1 d . . .
N3 N 0.60652(13) 0.7612(4) 0.7887(2) 0.0117(6) Uani 1 1 d . . .
N4 N 0.60503(14) 0.3817(5) 0.7935(2) 0.0113(6) Uani 1 1 d . . .
N5 N 0.69725(16) 0.5717(4) 0.8670(3) 0.0098(6) Uani 1 1 d . . .
N6 N 0.67766(15) 0.5628(4) 0.6686(3) 0.0093(6) Uani 1 1 d . . .
O1 O 0.49587(12) 1.1210(5) 0.6280(3) 0.0224(6) Uani 1 1 d . . .
O2 O 0.42767(14) 0.9049(4) 0.5428(2) 0.0201(6) Uani 1 1 d . . .
O3 O 0.28946(14) 1.1210(4) 0.5871(2) 0.0170(6) Uani 1 1 d . . .
O4 O 0.28187(12) 0.7711(4) 0.5919(2) 0.0176(6) Uani 1 1 d . . .
O1W O 0.87778(15) 0.5531(4) 0.8919(3) 0.0245(7) Uani 1 1 d . . .
O2W O 0.50840(15) 0.5394(4) 0.5322(3) 0.0258(7) Uani 1 1 d . . .
O3W O 0.37241(14) 1.4515(4) 0.6560(3) 0.0243(7) Uani 1 1 d . . .
Ag1 Ag 0.774850(13) 0.56477(3) 0.99864(2) 0.01387(8) Uani 1 1 d . . .
Ag2 Ag 0.546314(13) 1.07727(4) 0.82291(3) 0.01633(9) Uani 1 1 d . . .

loop_
_atom_site_aniso_label
_atom_site_aniso_U_11
_atom_site_aniso_U_22
_atom_site_aniso_U_33
_atom_site_aniso_U_23
_atom_site_aniso_U_13
_atom_site_aniso_U_12
C1 0.0120(17) 0.0098(17) 0.0171(19) -0.0025(15) -0.0011(15) 0.0002(14)
C2 0.0127(18) 0.0082(17) 0.0106(19) -0.0006(13) 0.0004(15) 0.0026(13)
C3 0.0150(19) 0.0161(19) 0.0117(19) -0.0018(14) -0.0023(16) -0.0007(15)
C4 0.016(2) 0.019(2) 0.014(2) 0.0018(14) 0.0005(16) -0.0017(14)
C5 0.0096(16) 0.025(2) 0.0154(19) 0.0005(17) 0.0004(15) 0.0056(15)
C6 0.0084(16) 0.0171(19) 0.0093(18) -0.0009(13) 0.0035(14) 0.0004(12)
C7 0.0070(16) 0.0150(18) 0.012(2) -0.0001(12) 0.0008(15) 0.0009(11)
C8 0.0132(16) 0.0120(17) 0.0112(17) -0.0023(13) -0.0008(13) -0.0008(14)
C9 0.0085(16) 0.0131(16) 0.0089(18) 0.0041(13) -0.0022(13) -0.0001(14)
C10 0.0098(17) 0.0132(19) 0.012(2) 0.0002(12) 0.0019(14) -0.0010(12)
C11 0.0134(15) 0.0124(17) 0.0099(16) -0.0006(13) -0.0009(13) -0.0005(13)
C12 0.0120(16) 0.0139(17) 0.0098(17) 0.0008(14) 0.0003(14) 0.0021(13)
N1 0.0117(14) 0.0155(13) 0.0150(16) 0.0006(15) 0.0003(14) 0.0011(11)
N2 0.0127(14) 0.0170(15) 0.0120(16) 0.0010(12) -0.0025(14) -0.0004(10)
N3 0.0094(13) 0.0142(15) 0.0114(16) -0.0006(11) 0.0003(11) 0.0010(11)
N4 0.0106(14) 0.0124(14) 0.0108(17) 0.0003(11) -0.0019(12) -0.0015(11)
N5 0.0100(15) 0.0112(16) 0.0080(16) -0.0005(10) 0.0004(12) -0.0015(11)
N6 0.0096(14) 0.0084(15) 0.0098(16) 0.0006(10) 0.0002(13) 0.0000(10)
O1 0.0135(12) 0.0340(15) 0.0199(15) 0.0012(13) 0.0038(11) -0.0072(12)
O2 0.0141(14) 0.0308(16) 0.0155(15) -0.0041(11) 0.0010(11) -0.0002(11)
O3 0.0206(14) 0.0178(13) 0.0127(14) 0.0018(11) 0.0001(11) 0.0075(11)
O4 0.0208(13) 0.0177(14) 0.0144(14) 0.0000(11) -0.0020(10) -0.0071(10)
O1W 0.0202(15) 0.0274(17) 0.0260(18) -0.0001(11) 0.0064(13) -0.0028(11)
O2W 0.0214(15) 0.0325(16) 0.0236(17) 0.0000(12) -0.0045(13) -0.0024(12)
O3W 0.0236(15) 0.0222(15) 0.0271(18) 0.0030(12) -0.0002(14) 0.0007(11)
Ag1 0.01201(14) 0.01934(15) 0.01024(15) -0.00027(14) -0.00326(12) -0.00007(9)
Ag2 0.00953(14) 0.01416(15) 0.02529(18) -0.00068(14) -0.00214(12) -0.00198(8)

loop_
_atom_type_symbol
_atom_type_description
_atom_type_scat_dispersion_real
_atom_type_scat_dispersion_imag
_atom_type_scat_source
C C 0.0033 0.0016 'International Tables Vol C Tables 4.2.6.8 and 6.1.1.4'
H H 0.0000 0.0000 'International Tables Vol C Tables 4.2.6.8 and 6.1.1.4'
N N 0.0061 0.0033 'International Tables Vol C Tables 4.2.6.8 and 6.1.1.4'
O O 0.0106 0.0060 'International Tables Vol C Tables 4.2.6.8 and 6.1.1.4'
Ag Ag -0.8971 1.1015 'International Tables Vol C Tables 4.2.6.8 and 6.1.1.4'

loop_
_geom_angle_atom_site_label_1
_geom_angle_atom_site_label_2
_geom_angle_atom_site_label_3
_geom_angle
_geom_angle_site_symmetry_1
_geom_angle_site_symmetry_3
_geom_angle_publ_flag
N1 C1 C2 120.0(4) . . ?
N1 C1 C5 118.2(3) . . ?
C2 C1 C5 121.7(3) . . ?
N2 C2 C1 122.2(4) . . ?
N2 C2 C6 113.6(3) . . ?
C1 C2 C6 124.1(4) . . ?
N1 C3 C4 120.8(4) . . ?
N1 C3 H3 119.6 . . ?
C4 C3 H3 119.6 . . ?
N2 C4 C3 121.7(4) . . ?
N2 C4 H4 119.1 . . ?
C3 C4 H4 119.1 . . ?
O2 C5 O1 126.9(4) . . ?
O2 C5 C1 115.6(4) . . ?
O1 C5 C1 117.5(4) . . ?
O4 C6 O3 128.0(4) . . ?
O4 C6 C2 116.9(3) . . ?
O3 C6 C2 114.8(3) . . ?
N3 C7 N4 110.8(3) . . ?
N3 C7 H7A 109.5 . . ?
N4 C7 H7A 109.5 . . ?
N3 C7 H7B 109.5 . . ?
N4 C7 H7B 109.5 . . ?
H7A C7 H7B 108.1 . . ?
N5 C8 N3 111.3(3) . . ?
N5 C8 H8A 109.4 . . ?
N3 C8 H8A 109.4 . . ?
N5 C8 H8B 109.4 . . ?
N3 C8 H8B 109.4 . . ?
H8A C8 H8B 108.0 . . ?
N5 C9 N4 111.2(3) . . ?
N5 C9 H9A 109.4 . . ?
N4 C9 H9A 109.4 . . ?
N5 C9 H9B 109.4 . . ?
N4 C9 H9B 109.4 . . ?
H9A C9 H9B 108.0 . . ?
N5 C10 N6 112.0(3) . . ?
N5 C10 H10A 109.2 . . ?
N6 C10 H10A 109.2 . . ?
N5 C10 H10B 109.2 . . ?
N6 C10 H10B 109.2 . . ?
H10A C10 H10B 107.9 . . ?
N6 C11 N3 111.7(3) . . ?
N6 C11 H11A 109.3 . . ?
N3 C11 H11A 109.3 . . ?
N6 C11 H11B 109.3 . . ?
N3 C11 H11B 109.3 . . ?
H11A C11 H11B 107.9 . . ?
N6 C12 N4 111.8(3) . . ?
N6 C12 H12A 109.2 . . ?
N4 C12 H12A 109.2 . . ?
N6 C12 H12B 109.2 . . ?
N4 C12 H12B 109.2 . . ?
H12A C12 H12B 107.9 . . ?
C1 N1 C3 118.6(3) . . ?
C1 N1 Ag2 118.0(3) . . ?
C3 N1 Ag2 123.0(3) . . ?
C4 N2 C2 116.5(3) . . ?
C11 N3 C7 108.4(3) . . ?
C11 N3 C8 109.2(3) . . ?
C7 N3 C8 108.4(3) . . ?
C11 N3 Ag2 114.7(2) . . ?
C7 N3 Ag2 111.5(2) . . ?
C8 N3 Ag2 104.34(19) . . ?
C7 N4 C12 108.4(3) . . ?
C7 N4 C9 108.4(3) . . ?
C12 N4 C9 108.8(3) . . ?
C7 N4 Ag2 113.5(2) . 1_545 ?
C12 N4 Ag2 111.2(2) . 1_545 ?
C9 N4 Ag2 106.4(2) . 1_545 ?
C8 N5 C9 107.6(3) . . ?
C8 N5 C10 109.0(3) . . ?
C9 N5 C10 108.5(3) . . ?
C8 N5 Ag1 112.1(2) . . ?
C9 N5 Ag1 109.2(2) . . ?
C10 N5 Ag1 110.3(2) . . ?
C12 N6 C11 108.6(3) . . ?
C12 N6 C10 107.8(3) . . ?
C11 N6 C10 108.0(3) . . ?
C12 N6 Ag1 112.2(2) . 3_654 ?
C11 N6 Ag1 109.0(2) . 3_654 ?
C10 N6 Ag1 111.1(2) . 3_654 ?
N5 Ag1 N6 160.32(11) . 3_655 ?
N5 Ag1 O1W 103.82(12) . . ?
N6 Ag1 O1W 95.85(11) 3_655 . ?
N1 Ag2 N4 136.89(11) . 1_565 ?
N1 Ag2 N3 106.13(11) . . ?
N4 Ag2 N3 113.85(12) 1_565 . ?

loop_
_geom_bond_atom_site_label_1
_geom_bond_atom_site_label_2
_geom_bond_distance
_geom_bond_site_symmetry_2
_geom_bond_publ_flag
C1 N1 1.334(5) . ?
C1 C2 1.392(5) . ?
C1 C5 1.528(5) . ?
C2 N2 1.341(6) . ?
C2 C6 1.521(6) . ?
C3 N1 1.332(5) . ?
C3 C4 1.389(6) . ?
C3 H3 0.9300 . ?
C4 N2 1.340(6) . ?
C4 H4 0.9300 . ?
C5 O2 1.249(5) . ?
C5 O1 1.251(5) . ?
C6 O4 1.249(4) . ?
C6 O3 1.250(5) . ?
C7 N3 1.475(4) . ?
C7 N4 1.478(4) . ?
C7 H7A 0.9700 . ?
C7 H7B 0.9700 . ?
C8 N5 1.473(4) . ?
C8 N3 1.477(4) . ?
C8 H8A 0.9700 . ?
C8 H8B 0.9700 . ?
C9 N5 1.474(5) . ?
C9 N4 1.482(4) . ?
C9 H9A 0.9700 . ?
C9 H9B 0.9700 . ?
C10 N5 1.475(5) . ?
C10 N6 1.483(5) . ?
C10 H10A 0.9700 . ?
C10 H10B 0.9700 . ?
C11 N6 1.473(4) . ?
C11 N3 1.471(4) . ?
C11 H11A 0.9700 . ?
C11 H11B 0.9700 . ?
C12 N6 1.467(5) . ?
C12 N4 1.475(5) . ?
C12 H12A 0.9700 . ?
C12 H12B 0.9700 . ?
N1 Ag2 2.279(3) . ?
N3 Ag2 2.416(3) . ?
N4 Ag2 2.328(3) 1_545 ?
N5 Ag1 2.274(3) . ?
N6 Ag1 2.294(3) 3_654 ?
O1W Ag1 2.504(3) . ?
Ag1 N6 2.294(3) 3_655 ?
Ag2 N4 2.328(3) 1_565 ?
